data_7060579
loop_
_publ_author_name
'Kordestani, Nazanin'
'Amiri Rudbari, Hadi'
'Correia, Isabel'
'Valente, Andreia'
'C\^orte-Real, Leonor'
'Islam, Mohammad Khairul'
'Micale, Nicola'
'Braun, Jason D.'
'Herbert, David E.'
'Tumanov, Nikolay'
'Wouters, Johan'
'Enamullah, Mohammed'

_publ_section_title
;
 Heteroleptic enantiopure Pd(ii)-complexes derived from
 halogen-substituted Schiff bases and 2-picolylamine: synthesis,
 experimental and computational characterization and investigation of the
 influence of chirality and halogen atoms on the anticancer activity
;
_journal_issue 20
_journal_name_full 'New Journal of Chemistry'
_journal_page_first 9163
_journal_page_last 9180
_journal_paper_doi 10.1039/D1NJ01491A
_journal_volume 45
_journal_year 2021
_chemical_formula_sum 'C10 H14 Cl N O2'
_chemical_formula_weight 215.67
_space_group_crystal_system monoclinic
_space_group_IT_number 15
_space_group_name_Hall '-C 2yc'
_space_group_name_H-M_alt 'C 1 2/c 1'
_atom_sites_solution_hydrogens mixed
_audit_block_doi 10.5517/ccdc.csd.cc24scbn
_audit_creation_method SHELXL-2014/7
_audit_update_record
;
2020-03-11 deposited with the CCDC.	2021-04-16 downloaded from the CCDC.
;
_cell_angle_alpha 90
_cell_angle_beta 90.022(4)
_cell_angle_gamma 90
_cell_formula_units_Z 8
_cell_length_a 15.8971(7)
_cell_length_b 6.3996(2)
_cell_length_c 21.4345(10)
_cell_measurement_reflns_used 1751
_cell_measurement_temperature 123(2)
_cell_measurement_theta_max 73.1130
_cell_measurement_theta_min 5.9020
_cell_volume 2180.64(16)
_computing_cell_refinement CrysalisPro
_computing_data_collection CrysalisPro
_computing_data_reduction CrysalisPro
_computing_publication_material SHELXL-2014
_computing_structure_refinement 'SHELXL-2014/7 (Sheldrick, 2014)'
_computing_structure_solution SHELXS
_diffrn_ambient_temperature 123(2)
_diffrn_measured_fraction_theta_full 0.959
_diffrn_measured_fraction_theta_max 0.939
_diffrn_measurement_device_type 'OD Gemini S'
_diffrn_measurement_method 'omega scans'
_diffrn_radiation_type CuK\a
_diffrn_radiation_wavelength 1.54184
_diffrn_reflns_av_R_equivalents 0.0258
_diffrn_reflns_av_unetI/netI 0.0294
_diffrn_reflns_Laue_measured_fraction_full 0.959
_diffrn_reflns_Laue_measured_fraction_max 0.939
_diffrn_reflns_limit_h_max 19
_diffrn_reflns_limit_h_min -14
_diffrn_reflns_limit_k_max 7
_diffrn_reflns_limit_k_min -6
_diffrn_reflns_limit_l_max 26
_diffrn_reflns_limit_l_min -24
_diffrn_reflns_number 3790
_diffrn_reflns_point_group_measured_fraction_full 0.959
_diffrn_reflns_point_group_measured_fraction_max 0.939
_diffrn_reflns_theta_full 70.000
_diffrn_reflns_theta_max 72.869
_diffrn_reflns_theta_min 4.125
_diffrn_source 'sealed tube'
_exptl_absorpt_coefficient_mu 2.909
_exptl_absorpt_correction_T_max 1.00000
_exptl_absorpt_correction_T_min 0.06993
_exptl_absorpt_correction_type multi-scan
_exptl_absorpt_process_details
;
CrysAlisPro, Agilent Technologies,
Version 1.171.37.35 (release 13-08-2014 CrysAlis171 .NET)
(compiled Aug 13 2014,18:06:01)
Empirical absorption correction using spherical harmonics,
 implemented in SCALE3 ABSPACK scaling algorithm.
;
_exptl_crystal_colour colourless
_exptl_crystal_density_diffrn 1.314
_exptl_crystal_description tablet
_exptl_crystal_F_000 912
_exptl_crystal_size_max 0.33
_exptl_crystal_size_mid 0.08
_exptl_crystal_size_min 0.06
_refine_diff_density_max 0.515
_refine_diff_density_min -0.298
_refine_diff_density_rms 0.073
_refine_ls_extinction_method none
_refine_ls_goodness_of_fit_ref 1.026
_refine_ls_hydrogen_treatment mixed
_refine_ls_matrix_type full
_refine_ls_number_parameters 143
_refine_ls_number_reflns 2047
_refine_ls_number_restraints 0
_refine_ls_restrained_S_all 1.026
_refine_ls_R_factor_all 0.0525
_refine_ls_R_factor_gt 0.0490
_refine_ls_shift/su_max 0.000
_refine_ls_shift/su_mean 0.000
_refine_ls_structure_factor_coef Fsqd
_refine_ls_weighting_details 'w=1/[\s^2^(Fo^2^)+(0.1025P)^2^+0.4954P] where P=(Fo^2^+2Fc^2^)/3'
_refine_ls_weighting_scheme calc
_refine_ls_wR_factor_gt 0.1341
_refine_ls_wR_factor_ref 0.1399
_reflns_Friedel_coverage 0.000
_reflns_number_gt 1840
_reflns_number_total 2047
_reflns_threshold_expression 'I > 2\s(I)'
_cod_data_source_file d1nj01491a2.cif
_cod_data_source_block jesus_new
_cod_depositor_comments 'Adding full bibliography for 7060575--7060596.cif.'
_cod_original_sg_symbol_H-M 'C 2/c'
_cod_database_code 7060579
_shelx_shelxl_version_number 2014/7
_shelx_space_group_comment
;
The symmetry employed for this shelxl refinement is uniquely defined
by the following loop, which should always be used as a source of
symmetry information in preference to the above space-group names.
They are only intended as comments.
;

loop_
_space_group_symop_operation_xyz
'x, y, z'
'-x, y, -z+1/2'
'x+1/2, y+1/2, z'
'-x+1/2, y+1/2, -z+1/2'
'-x, -y, -z'
'x, -y, z-1/2'
'-x+1/2, -y+1/2, -z'
'x+1/2, -y+1/2, z-1/2'

loop_
_atom_site_label
_atom_site_type_symbol
_atom_site_fract_x
_atom_site_fract_y
_atom_site_fract_z
_atom_site_U_iso_or_equiv
_atom_site_adp_type
_atom_site_occupancy
_atom_site_site_symmetry_order
_atom_site_calc_flag
_atom_site_refinement_flags_posn
_atom_site_refinement_flags_adp
_atom_site_refinement_flags_occupancy
_atom_site_disorder_assembly
_atom_site_disorder_group
Cl1 Cl -0.32798(3) -0.01185(6) 0.47607(2) 0.0288(2) Uani 1 1 d . . . . .
O1 O -0.52717(8) 0.3677(2) 0.45058(6) 0.0331(3) Uani 1 1 d . . . . .
O2 O -0.55008(11) 0.0441(2) 0.41550(7) 0.0400(4) Uani 1 1 d . . . . .
N1 N -0.35241(11) 0.4762(2) 0.46238(8) 0.0247(4) Uani 1 1 d . . . . .
C1 C -0.51386(12) 0.2306(3) 0.41341(8) 0.0284(4) Uani 1 1 d . . . . .
C2 C -0.45370(12) 0.2493(3) 0.35907(8) 0.0299(4) Uani 1 1 d . . . . .
H2A H -0.4842 0.2157 0.3201 0.036 Uiso 1 1 calc R U . . .
H2B H -0.4082 0.1450 0.3642 0.036 Uiso 1 1 calc R U . . .
C3 C -0.41414(12) 0.4672(3) 0.35274(9) 0.0261(4) Uani 1 1 d . . . . .
H3 H -0.4577 0.5734 0.3640 0.031 Uiso 1 1 calc R U . . .
C4 C -0.33703(13) 0.5031(3) 0.39406(9) 0.0275(4) Uani 1 1 d . . . . .
H4A H -0.2922 0.4048 0.3811 0.033 Uiso 1 1 calc R U . . .
H4B H -0.3160 0.6466 0.3867 0.033 Uiso 1 1 calc R U . . .
C5 C -0.38590(12) 0.5087(3) 0.28569(9) 0.0281(4) Uani 1 1 d . . . . .
C6 C -0.34872(13) 0.3557(3) 0.24910(10) 0.0373(5) Uani 1 1 d . . . . .
H6 H -0.3393 0.2204 0.2660 0.045 Uiso 1 1 calc R U . . .
C7 C -0.32505(14) 0.3987(4) 0.18777(11) 0.0458(6) Uani 1 1 d . . . . .
H7 H -0.3003 0.2920 0.1630 0.055 Uiso 1 1 calc R U . . .
C8 C -0.33740(14) 0.5959(4) 0.16282(10) 0.0452(6) Uani 1 1 d . . . . .
H8 H -0.3217 0.6249 0.1209 0.054 Uiso 1 1 calc R U . . .
C9 C -0.37254(16) 0.7491(4) 0.19930(11) 0.0456(5) Uani 1 1 d . . . . .
H9 H -0.3805 0.8853 0.1826 0.055 Uiso 1 1 calc R U . . .
C10 C -0.39659(13) 0.7069(3) 0.26051(9) 0.0365(5) Uani 1 1 d . . . . .
H10 H -0.4205 0.8147 0.2853 0.044 Uiso 1 1 calc R U . . .
H1H H -0.580(3) 0.032(6) 0.4470(19) 0.078(12) Uiso 1 1 d . . . . .
H1N H -0.3036(18) 0.514(3) 0.4857(12) 0.026(6) Uiso 1 1 d . . . . .
H2N H -0.3584(16) 0.329(5) 0.4715(11) 0.039(6) Uiso 1 1 d . . . . .
H3N H -0.3921(18) 0.542(4) 0.4751(11) 0.025(5) Uiso 1 1 d . . . . .

loop_
_atom_site_aniso_label
_atom_site_aniso_U_11
_atom_site_aniso_U_22
_atom_site_aniso_U_33
_atom_site_aniso_U_23
_atom_site_aniso_U_13
_atom_site_aniso_U_12
Cl1 0.0308(3) 0.0191(3) 0.0366(3) 0.00372(14) -0.0046(2) -0.00245(13)
O1 0.0374(7) 0.0316(7) 0.0303(7) -0.0068(5) 0.0039(5) -0.0094(5)
O2 0.0545(9) 0.0325(7) 0.0329(8) -0.0057(6) 0.0030(7) -0.0186(7)
N1 0.0298(8) 0.0186(8) 0.0256(8) -0.0003(5) -0.0028(7) -0.0012(6)
C1 0.0330(8) 0.0264(9) 0.0256(9) -0.0016(7) -0.0057(7) -0.0058(7)
C2 0.0356(9) 0.0282(9) 0.0258(9) -0.0050(7) -0.0022(7) -0.0042(7)
C3 0.0308(9) 0.0224(8) 0.0250(9) -0.0003(6) -0.0017(7) 0.0009(6)
C4 0.0336(10) 0.0239(9) 0.0251(10) -0.0003(6) -0.0012(7) -0.0029(6)
C5 0.0278(9) 0.0302(10) 0.0263(10) 0.0017(7) -0.0041(7) -0.0012(6)
C6 0.0412(10) 0.0366(11) 0.0342(10) -0.0002(8) 0.0025(8) 0.0039(8)
C7 0.0419(11) 0.0576(14) 0.0380(12) -0.0124(10) 0.0076(9) -0.0046(10)
C8 0.0442(11) 0.0657(16) 0.0258(10) 0.0024(9) -0.0024(8) -0.0177(10)
C9 0.0531(12) 0.0477(13) 0.0359(11) 0.0145(9) -0.0098(9) -0.0089(10)
C10 0.0425(11) 0.0335(10) 0.0334(10) 0.0053(8) -0.0059(8) -0.0006(8)

loop_
_atom_type_symbol
_atom_type_description
_atom_type_scat_dispersion_real
_atom_type_scat_dispersion_imag
_atom_type_scat_source
Cl Cl 0.3639 0.7018 'International Tables Vol C Tables 4.2.6.8 and 6.1.1.4'
O O 0.0492 0.0322 'International Tables Vol C Tables 4.2.6.8 and 6.1.1.4'
N N 0.0311 0.0180 'International Tables Vol C Tables 4.2.6.8 and 6.1.1.4'
C C 0.0181 0.0091 'International Tables Vol C Tables 4.2.6.8 and 6.1.1.4'
H H 0.0000 0.0000 'International Tables Vol C Tables 4.2.6.8 and 6.1.1.4'

loop_
_citation_id
_citation_doi
_citation_year
1 10.1021/acsomega.0c01370 2020

loop_
_geom_angle_atom_site_label_1
_geom_angle_atom_site_label_2
_geom_angle_atom_site_label_3
_geom_angle
_geom_angle_site_symmetry_1
_geom_angle_site_symmetry_3
_geom_angle_publ_flag
C1 O2 H1H 111(3) . . ?
C4 N1 H1N 110.5(16) . . ?
C4 N1 H2N 109.1(14) . . ?
H1N N1 H2N 102.9(19) . . ?
C4 N1 H3N 113.6(17) . . ?
H1N N1 H3N 109(2) . . ?
H2N N1 H3N 111(2) . . ?
O1 C1 O2 123.86(18) . . ?
O1 C1 C2 124.28(16) . . ?
O2 C1 C2 111.86(16) . . ?
C1 C2 C3 113.54(15) . . ?
C1 C2 H2A 108.9 . . ?
C3 C2 H2A 108.9 . . ?
C1 C2 H2B 108.9 . . ?
C3 C2 H2B 108.9 . . ?
H2A C2 H2B 107.7 . . ?
C5 C3 C4 106.41(15) . . ?
C5 C3 C2 111.19(15) . . ?
C4 C3 C2 114.44(15) . . ?
C5 C3 H3 108.2 . . ?
C4 C3 H3 108.2 . . ?
C2 C3 H3 108.2 . . ?
N1 C4 C3 114.74(16) . . ?
N1 C4 H4A 108.6 . . ?
C3 C4 H4A 108.6 . . ?
N1 C4 H4B 108.6 . . ?
C3 C4 H4B 108.6 . . ?
H4A C4 H4B 107.6 . . ?
C6 C5 C10 118.49(19) . . ?
C6 C5 C3 122.27(17) . . ?
C10 C5 C3 119.23(17) . . ?
C5 C6 C7 120.6(2) . . ?
C5 C6 H6 119.7 . . ?
C7 C6 H6 119.7 . . ?
C8 C7 C6 120.3(2) . . ?
C8 C7 H7 119.8 . . ?
C6 C7 H7 119.8 . . ?
C9 C8 C7 119.25(19) . . ?
C9 C8 H8 120.4 . . ?
C7 C8 H8 120.4 . . ?
C8 C9 C10 120.6(2) . . ?
C8 C9 H9 119.7 . . ?
C10 C9 H9 119.7 . . ?
C5 C10 C9 120.6(2) . . ?
C5 C10 H10 119.7 . . ?
C9 C10 H10 119.7 . . ?

loop_
_geom_bond_atom_site_label_1
_geom_bond_atom_site_label_2
_geom_bond_distance
_geom_bond_site_symmetry_2
_geom_bond_publ_flag
O1 C1 1.204(2) . ?
O2 C1 1.326(2) . ?
O2 H1H 0.83(5) . ?
N1 C4 1.495(2) . ?
N1 H1N 0.96(3) . ?
N1 H2N 0.97(3) . ?
N1 H3N 0.81(3) . ?
C1 C2 1.512(2) . ?
C2 C3 1.535(3) . ?
C2 H2A 0.9900 . ?
C2 H2B 0.9900 . ?
C3 C5 1.529(3) . ?
C3 C4 1.529(3) . ?
C3 H3 1.0000 . ?
C4 H4A 0.9900 . ?
C4 H4B 0.9900 . ?
C5 C6 1.387(3) . ?
C5 C10 1.388(3) . ?
C6 C7 1.395(3) . ?
C6 H6 0.9500 . ?
C7 C8 1.385(4) . ?
C7 H7 0.9500 . ?
C8 C9 1.373(4) . ?
C8 H8 0.9500 . ?
C9 C10 1.393(3) . ?
C9 H9 0.9500 . ?
C10 H10 0.9500 . ?

loop_
_geom_hbond_atom_site_label_D
_geom_hbond_atom_site_label_H
_geom_hbond_atom_site_label_A
_geom_hbond_distance_DH
_geom_hbond_distance_HA
_geom_hbond_distance_DA
_geom_hbond_angle_DHA
_geom_hbond_site_symmetry_A
O2 H1H Cl1 0.83(5) 2.21(5) 3.0340(16) 173(4) 5_456
N1 H1N Cl1 0.96(3) 2.25(3) 3.1644(18) 161(2) 7_456
N1 H2N Cl1 0.97(3) 2.24(3) 3.1608(15) 160(2) .
N1 H3N O1 0.81(3) 2.47(3) 2.875(2) 112(2) .
N1 H3N O1 0.81(3) 2.13(3) 2.854(2) 150(2) 5_466
C2 H2B Cl1 0.99 2.90 3.616(2) 130.3 .
C4 H4B Cl1 0.99 2.91 3.5700(18) 124.7 1_565

loop_
_geom_torsion_atom_site_label_1
_geom_torsion_atom_site_label_2
_geom_torsion_atom_site_label_3
_geom_torsion_atom_site_label_4
_geom_torsion
_geom_torsion_site_symmetry_1
_geom_torsion_site_symmetry_2
_geom_torsion_site_symmetry_3
_geom_torsion_site_symmetry_4
_geom_torsion_publ_flag
O1 C1 C2 C3 -3.6(3) . . . . ?
O2 C1 C2 C3 176.72(17) . . . . ?
C1 C2 C3 C5 -155.75(16) . . . . ?
C1 C2 C3 C4 83.7(2) . . . . ?
C5 C3 C4 N1 178.26(14) . . . . ?
C2 C3 C4 N1 -58.5(2) . . . . ?
C4 C3 C5 C6 85.9(2) . . . . ?
C2 C3 C5 C6 -39.4(3) . . . . ?
C4 C3 C5 C10 -93.3(2) . . . . ?
C2 C3 C5 C10 141.51(18) . . . . ?
C10 C5 C6 C7 -1.9(3) . . . . ?
C3 C5 C6 C7 178.94(19) . . . . ?
C5 C6 C7 C8 0.8(3) . . . . ?
C6 C7 C8 C9 0.5(3) . . . . ?
C7 C8 C9 C10 -0.8(3) . . . . ?
C6 C5 C10 C9 1.7(3) . . . . ?
C3 C5 C10 C9 -179.16(19) . . . . ?
C8 C9 C10 C5 -0.3(3) . . . . ?
